data_4027419
loop_
_publ_author_name
'Jason T. Lowe'
'Maurice D. Lee'
'Lakshmi B. Akella'
'Emeline Davoine'
'Etienne J. Donckele'
'Landon Durak'
'Jeremy R. Duvall'
'Baudouin Gerard'
'Edward B. Holson'
'Adrien Joliton'
'Sarathy Kesavan'
'Berenice C. Lemercier'
'Haibo Liu'
'Jean-Charles Mari\'e'
'Carol A. Mulrooney'
'Giovanni Muncipinto'
'Morgan Welzel-O'Shea'
'Laura M. Panko'
'Ann Rowley'
'Byung-Chul Suh'
'Meryl Thomas'
'Florence F. Wagner'
'Jingqiang Wei'
'Michael A. Foley'
'Lisa A. Marcaurelle'

_publ_section_title
;
 Synthesis and Profiling of a Diverse Collection of Azetidine-Based
 Scaffolds for the Development of CNS-Focused Lead-like Libraries
;
_journal_name_full 'Journal of Organic Chemistry'
_journal_page_first 7187
_journal_page_last 7211
_journal_paper_doi 10.1021/jo300974j
_journal_volume 77
_journal_year 2012
_chemical_absolute_configuration ad
_chemical_formula_sum 'C34 H31 Br N2 O2'
_chemical_formula_weight 579.52
_chemical_name_systematic
; 
 ? 
;
_space_group_IT_number 19
_symmetry_cell_setting orthorhombic
_symmetry_space_group_name_Hall 'P 2ac 2ab'
_symmetry_space_group_name_H-M 'P 21 21 21'
_atom_sites_solution_hydrogens geom
_atom_sites_solution_primary direct
_atom_sites_solution_secondary difmap
_audit_creation_method SHELXL-97
_cell_angle_alpha 90.00
_cell_angle_beta 90.00
_cell_angle_gamma 90.00
_cell_formula_units_Z 4
_cell_length_a 10.0010(2)
_cell_length_b 12.0602(2)
_cell_length_c 23.3614(4)
_cell_measurement_reflns_used 9543
_cell_measurement_temperature 100(2)
_cell_measurement_theta_max 69.36
_cell_measurement_theta_min 3.78
_cell_volume 2817.71(9)
_computing_cell_refinement 'SAINT 7.46A (Bruker-AXS, 2009)'
_computing_data_collection 'APEX2 v2009.9.0 (Bruker-AXS, 2009)'
_computing_data_reduction 'SAINT 7.46A (Bruker-AXS, 2009)'
_computing_molecular_graphics 'Bruker SHELXTL'
_computing_publication_material 'Bruker SHELXTL'
_computing_structure_refinement 'SHELXL-97 (Sheldrick, 2008)'
_computing_structure_solution 'SHELXS-97 (Sheldrick, 2008)'
_diffrn_ambient_temperature 100(2)
_diffrn_detector_area_resol_mean 8.3
_diffrn_measured_fraction_theta_full 1.000
_diffrn_measured_fraction_theta_max 1.000
_diffrn_measurement_device_type 'Bruker Smart APEX CCD'
_diffrn_measurement_method '\f and \w scans'
_diffrn_radiation_monochromator graphite
_diffrn_radiation_source 'fine-focus sealed tube'
_diffrn_radiation_type CuK\a
_diffrn_radiation_wavelength 1.54178
_diffrn_reflns_av_R_equivalents 0.0311
_diffrn_reflns_av_sigmaI/netI 0.0155
_diffrn_reflns_limit_h_max 11
_diffrn_reflns_limit_h_min -12
_diffrn_reflns_limit_k_max 14
_diffrn_reflns_limit_k_min -14
_diffrn_reflns_limit_l_max 28
_diffrn_reflns_limit_l_min -28
_diffrn_reflns_number 58074
_diffrn_reflns_theta_full 69.48
_diffrn_reflns_theta_max 69.48
_diffrn_reflns_theta_min 3.78
_exptl_absorpt_coefficient_mu 2.247
_exptl_absorpt_correction_T_max 0.6621
_exptl_absorpt_correction_T_min 0.5521
_exptl_absorpt_correction_type multi-scan
_exptl_absorpt_process_details 'SADABS (Sheldrick, 2009)'
_exptl_crystal_colour colourless
_exptl_crystal_density_diffrn 1.366
_exptl_crystal_description block
_exptl_crystal_F_000 1200
_exptl_crystal_size_max 0.30
_exptl_crystal_size_mid 0.25
_exptl_crystal_size_min 0.20
_refine_diff_density_max 0.351
_refine_diff_density_min -0.291
_refine_diff_density_rms 0.040
_refine_ls_abs_structure_details 'Flack H D (1983), Acta Cryst. A39, 876-881'
_refine_ls_abs_structure_Flack -0.005(10)
_refine_ls_extinction_method none
_refine_ls_goodness_of_fit_ref 1.075
_refine_ls_hydrogen_treatment mixed
_refine_ls_matrix_type full
_refine_ls_number_parameters 355
_refine_ls_number_reflns 5285
_refine_ls_number_restraints 1
_refine_ls_restrained_S_all 1.075
_refine_ls_R_factor_all 0.0217
_refine_ls_R_factor_gt 0.0215
_refine_ls_shift/su_max 0.001
_refine_ls_shift/su_mean 0.000
_refine_ls_structure_factor_coef Fsqd
_refine_ls_weighting_details 'calc w=1/[\s^2^(Fo^2^)+(0.0352P)^2^+0.6405P] where P=(Fo^2^+2Fc^2^)/3'
_refine_ls_weighting_scheme calc
_refine_ls_wR_factor_gt 0.0572
_refine_ls_wR_factor_ref 0.0574
_reflns_number_gt 5243
_reflns_number_total 5285
_reflns_threshold_expression >2sigma(I)
_cod_data_source_file jo300974j_si_010.cif
_cod_data_source_block d11012
_cod_database_code 4027419

loop_
_symmetry_equiv_pos_as_xyz
'x, y, z'
'-x+1/2, -y, z+1/2'
'-x, y+1/2, -z+1/2'
'x+1/2, -y+1/2, -z'

loop_
_atom_site_label
_atom_site_type_symbol
_atom_site_fract_x
_atom_site_fract_y
_atom_site_fract_z
_atom_site_U_iso_or_equiv
_atom_site_adp_type
_atom_site_occupancy
_atom_site_symmetry_multiplicity
_atom_site_calc_flag
_atom_site_refinement_flags
Br1 Br 0.520445(15) 1.071731(13) 0.250695(8) 0.02760(6) Uani 1 1 d .
O1 O 0.89420(12) 0.83923(10) 0.51995(5) 0.0242(2) Uani 1 1 d D
H1 H 0.8310(19) 0.8304(18) 0.5407(8) 0.029 Uiso 1 1 d D
O2 O 0.88490(11) 0.45917(9) 0.37880(4) 0.0185(2) Uani 1 1 d .
N1 N 0.79455(14) 0.62900(11) 0.46658(6) 0.0188(3) Uani 1 1 d .
N2 N 1.12969(14) 0.68064(12) 0.43733(6) 0.0230(3) Uani 1 1 d .
C1 C 0.87178(16) 0.71714(13) 0.43815(6) 0.0186(3) Uani 1 1 d .
C2 C 0.80273(15) 0.68825(13) 0.37931(6) 0.0178(3) Uani 1 1 d .
H2 H 0.8700 0.6544 0.3529 0.021 Uiso 1 1 calc R
C3 C 0.72749(15) 0.59497(13) 0.41207(6) 0.0179(3) Uani 1 1 d .
H3 H 0.6299 0.6128 0.4140 0.021 Uiso 1 1 calc R
C4 C 0.84593(16) 0.83276(13) 0.46287(7) 0.0210(3) Uani 1 1 d .
H4A H 0.8914 0.8891 0.4390 0.025 Uiso 1 1 calc R
H4B H 0.7488 0.8485 0.4623 0.025 Uiso 1 1 calc R
C5 C 1.01785(17) 0.69713(13) 0.43734(6) 0.0192(3) Uani 1 1 d .
C6 C 0.74667(16) 0.47860(13) 0.38984(7) 0.0197(3) Uani 1 1 d .
H6A H 0.7137 0.4246 0.4184 0.024 Uiso 1 1 calc R
H6B H 0.6946 0.4685 0.3542 0.024 Uiso 1 1 calc R
C7 C 0.91792(16) 0.35126(13) 0.35567(7) 0.0197(3) Uani 1 1 d .
C8 C 0.86383(16) 0.54967(13) 0.50329(7) 0.0217(3) Uani 1 1 d .
H8A H 0.9249 0.5905 0.5291 0.026 Uiso 1 1 calc R
H8B H 0.9190 0.5001 0.4791 0.026 Uiso 1 1 calc R
C9 C 0.77058(18) 0.48055(14) 0.53860(7) 0.0252(3) Uani 1 1 d .
H9 H 0.8089 0.4227 0.5608 0.030 Uiso 1 1 calc R
C10 C 0.64001(19) 0.49330(15) 0.54147(8) 0.0294(4) Uani 1 1 d .
H10A H 0.5976 0.5502 0.5200 0.035 Uiso 1 1 calc R
H10B H 0.5882 0.4456 0.5650 0.035 Uiso 1 1 calc R
C11 C 0.72885(16) 0.78010(13) 0.34855(6) 0.0186(3) Uani 1 1 d .
C12 C 0.59582(17) 0.80691(14) 0.35989(8) 0.0254(3) Uani 1 1 d .
H12 H 0.5474 0.7658 0.3877 0.030 Uiso 1 1 calc R
C13 C 0.53345(17) 0.89322(14) 0.33091(8) 0.0273(4) Uani 1 1 d .
H13 H 0.4426 0.9109 0.3385 0.033 Uiso 1 1 calc R
C14 C 0.60540(17) 0.95299(13) 0.29095(7) 0.0222(3) Uani 1 1 d .
C15 C 0.73762(16) 0.92926(15) 0.27916(7) 0.0229(3) Uani 1 1 d .
H15 H 0.7861 0.9716 0.2519 0.027 Uiso 1 1 calc R
C16 C 0.79790(16) 0.84230(14) 0.30803(7) 0.0223(3) Uani 1 1 d .
H16 H 0.8886 0.8247 0.3000 0.027 Uiso 1 1 calc R
C21 C 0.85299(17) 0.26201(13) 0.39384(7) 0.0208(3) Uani 1 1 d .
C22 C 0.91128(19) 0.23940(15) 0.44675(7) 0.0256(3) Uani 1 1 d .
H22 H 0.9939 0.2732 0.4566 0.031 Uiso 1 1 calc R
C23 C 0.8496(2) 0.16776(15) 0.48518(8) 0.0312(4) Uani 1 1 d .
H23 H 0.8903 0.1529 0.5211 0.037 Uiso 1 1 calc R
C24 C 0.7288(2) 0.11791(15) 0.47133(8) 0.0314(4) Uani 1 1 d .
H24 H 0.6872 0.0683 0.4974 0.038 Uiso 1 1 calc R
C25 C 0.66953(19) 0.14103(15) 0.41927(8) 0.0306(4) Uani 1 1 d .
H25 H 0.5864 0.1077 0.4097 0.037 Uiso 1 1 calc R
C26 C 0.73088(18) 0.21283(14) 0.38067(7) 0.0250(3) Uani 1 1 d .
H26 H 0.6890 0.2284 0.3451 0.030 Uiso 1 1 calc R
C31 C 0.87770(15) 0.34552(13) 0.29213(7) 0.0191(3) Uani 1 1 d .
C32 C 0.86295(16) 0.24467(13) 0.26351(6) 0.0214(3) Uani 1 1 d .
H32 H 0.8718 0.1773 0.2842 0.026 Uiso 1 1 calc R
C33 C 0.83561(17) 0.24110(14) 0.20523(7) 0.0234(3) Uani 1 1 d .
H33 H 0.8251 0.1717 0.1865 0.028 Uiso 1 1 calc R
C34 C 0.82364(16) 0.33897(14) 0.17434(7) 0.0229(3) Uani 1 1 d .
H34 H 0.8047 0.3369 0.1345 0.027 Uiso 1 1 calc R
C35 C 0.83945(16) 0.43927(14) 0.20200(7) 0.0235(3) Uani 1 1 d .
H35 H 0.8316 0.5064 0.1810 0.028 Uiso 1 1 calc R
C36 C 0.86684(15) 0.44280(13) 0.26036(7) 0.0213(3) Uani 1 1 d .
H36 H 0.8783 0.5124 0.2788 0.026 Uiso 1 1 calc R
C41 C 1.07135(16) 0.34469(13) 0.35745(6) 0.0198(3) Uani 1 1 d .
C42 C 1.13562(18) 0.24588(14) 0.34324(7) 0.0254(3) Uani 1 1 d .
H42 H 1.0841 0.1821 0.3340 0.030 Uiso 1 1 calc R
C43 C 1.27424(19) 0.23980(15) 0.34241(8) 0.0286(4) Uani 1 1 d .
H43 H 1.3168 0.1720 0.3325 0.034 Uiso 1 1 calc R
C44 C 1.35080(18) 0.33149(15) 0.35590(7) 0.0273(4) Uani 1 1 d .
H44 H 1.4456 0.3271 0.3549 0.033 Uiso 1 1 calc R
C45 C 1.28866(17) 0.42944(16) 0.37088(7) 0.0265(3) Uani 1 1 d .
H45 H 1.3408 0.4924 0.3809 0.032 Uiso 1 1 calc R
C46 C 1.14886(16) 0.43614(14) 0.37141(6) 0.0220(3) Uani 1 1 d .
H46 H 1.1067 0.5040 0.3814 0.026 Uiso 1 1 calc R

loop_
_atom_site_aniso_label
_atom_site_aniso_U_11
_atom_site_aniso_U_22
_atom_site_aniso_U_33
_atom_site_aniso_U_23
_atom_site_aniso_U_13
_atom_site_aniso_U_12
Br1 0.02498(9) 0.02664(9) 0.03118(9) 0.00417(8) -0.00178(8) 0.00752(6)
O1 0.0205(6) 0.0301(6) 0.0220(5) -0.0065(5) 0.0018(4) -0.0031(5)
O2 0.0175(5) 0.0162(5) 0.0218(5) -0.0033(4) 0.0018(4) 0.0016(4)
N1 0.0182(6) 0.0198(6) 0.0184(6) -0.0004(5) 0.0012(5) -0.0022(5)
N2 0.0195(8) 0.0269(7) 0.0225(7) -0.0030(6) -0.0020(5) -0.0010(6)
C1 0.0168(7) 0.0216(7) 0.0176(7) -0.0009(6) 0.0012(6) -0.0007(6)
C2 0.0157(7) 0.0192(7) 0.0185(7) -0.0035(6) 0.0011(6) 0.0000(6)
C3 0.0141(7) 0.0199(8) 0.0198(7) -0.0014(6) -0.0002(6) 0.0005(6)
C4 0.0204(7) 0.0213(8) 0.0213(7) -0.0029(6) 0.0002(6) -0.0009(6)
C5 0.0237(9) 0.0185(7) 0.0155(7) -0.0005(5) 0.0007(6) -0.0030(7)
C6 0.0168(7) 0.0205(8) 0.0217(7) -0.0022(6) 0.0006(6) -0.0013(6)
C7 0.0226(8) 0.0159(7) 0.0206(7) -0.0023(6) 0.0027(6) 0.0018(6)
C8 0.0216(8) 0.0237(8) 0.0199(7) -0.0005(6) -0.0006(6) 0.0011(6)
C9 0.0321(9) 0.0224(8) 0.0211(8) 0.0023(6) 0.0004(7) 0.0000(7)
C10 0.0318(9) 0.0270(9) 0.0293(9) 0.0041(7) 0.0065(8) -0.0026(7)
C11 0.0188(7) 0.0183(7) 0.0187(7) -0.0035(6) -0.0017(6) -0.0011(6)
C12 0.0199(8) 0.0247(8) 0.0314(8) 0.0036(7) 0.0052(7) 0.0002(7)
C13 0.0152(7) 0.0291(8) 0.0377(9) 0.0028(7) 0.0021(7) 0.0039(6)
C14 0.0235(8) 0.0194(8) 0.0236(7) -0.0003(6) -0.0062(6) 0.0040(6)
C15 0.0230(8) 0.0256(8) 0.0200(7) 0.0010(7) 0.0015(6) 0.0008(7)
C16 0.0174(7) 0.0289(9) 0.0206(7) -0.0014(6) 0.0010(6) 0.0025(6)
C21 0.0226(8) 0.0171(7) 0.0227(8) -0.0017(6) 0.0054(6) 0.0025(6)
C22 0.0281(9) 0.0239(8) 0.0246(8) 0.0006(7) 0.0025(7) 0.0038(7)
C23 0.0376(10) 0.0308(9) 0.0253(8) 0.0070(7) 0.0086(7) 0.0074(8)
C24 0.0386(10) 0.0232(8) 0.0323(9) 0.0033(7) 0.0163(8) 0.0012(7)
C25 0.0317(10) 0.0249(8) 0.0353(9) -0.0029(7) 0.0111(8) -0.0043(7)
C26 0.0266(9) 0.0237(8) 0.0248(8) -0.0025(6) 0.0049(7) -0.0024(7)
C31 0.0159(7) 0.0220(8) 0.0195(7) -0.0002(6) 0.0032(6) 0.0006(6)
C32 0.0246(8) 0.0175(7) 0.0221(8) 0.0002(6) 0.0045(6) -0.0007(6)
C33 0.0230(8) 0.0223(8) 0.0248(8) -0.0051(6) 0.0026(7) -0.0020(6)
C34 0.0207(8) 0.0290(8) 0.0191(7) -0.0005(7) 0.0018(6) 0.0009(7)
C35 0.0235(8) 0.0236(8) 0.0234(7) 0.0053(6) 0.0003(6) 0.0015(7)
C36 0.0215(7) 0.0179(7) 0.0244(8) -0.0031(6) 0.0019(6) 0.0012(6)
C41 0.0228(8) 0.0205(7) 0.0161(7) 0.0022(6) 0.0024(6) 0.0029(6)
C42 0.0262(8) 0.0208(8) 0.0292(8) 0.0006(6) 0.0035(7) 0.0030(7)
C43 0.0262(9) 0.0276(9) 0.0321(9) 0.0017(7) 0.0049(7) 0.0104(7)
C44 0.0190(8) 0.0369(10) 0.0258(8) 0.0061(7) 0.0007(7) 0.0058(7)
C45 0.0227(8) 0.0326(9) 0.0243(8) 0.0028(7) -0.0001(6) -0.0021(7)
C46 0.0222(8) 0.0236(8) 0.0204(7) 0.0024(6) 0.0008(6) 0.0030(7)

loop_
_atom_type_symbol
_atom_type_description
_atom_type_scat_dispersion_real
_atom_type_scat_dispersion_imag
_atom_type_scat_source
C C 0.0181 0.0091 'International Tables Vol C Tables 4.2.6.8 and 6.1.1.4'
H H 0.0000 0.0000 'International Tables Vol C Tables 4.2.6.8 and 6.1.1.4'
N N 0.0311 0.0180 'International Tables Vol C Tables 4.2.6.8 and 6.1.1.4'
O O 0.0492 0.0322 'International Tables Vol C Tables 4.2.6.8 and 6.1.1.4'
Br Br -0.6763 1.2805 'International Tables Vol C Tables 4.2.6.8 and 6.1.1.4'

loop_
_geom_angle_atom_site_label_1
_geom_angle_atom_site_label_2
_geom_angle_atom_site_label_3
_geom_angle
C4 O1 H1 106.9(16)
C6 O2 C7 115.88(12)
C8 N1 C1 119.29(12)
C8 N1 C3 122.20(12)
C1 N1 C3 92.82(11)
N1 C1 C5 113.93(13)
N1 C1 C4 113.51(12)
C5 C1 C4 108.65(13)
N1 C1 C2 90.23(11)
C5 C1 C2 112.63(12)
C4 C1 C2 117.12(13)
C11 C2 C3 121.82(13)
C11 C2 C1 117.77(13)
C3 C2 C1 86.72(11)
C11 C2 H2 109.5
C3 C2 H2 109.5
C1 C2 H2 109.5
N1 C3 C6 119.41(13)
N1 C3 C2 90.20(11)
C6 C3 C2 116.24(12)
N1 C3 H3 109.8
C6 C3 H3 109.8
C2 C3 H3 109.8
O1 C4 C1 110.28(13)
O1 C4 H4A 109.6
C1 C4 H4A 109.6
O1 C4 H4B 109.6
C1 C4 H4B 109.6
H4A C4 H4B 108.1
N2 C5 C1 178.99(18)
O2 C6 C3 109.78(12)
O2 C6 H6A 109.7
C3 C6 H6A 109.7
O2 C6 H6B 109.7
C3 C6 H6B 109.7
H6A C6 H6B 108.2
O2 C7 C41 105.31(13)
O2 C7 C31 109.93(12)
C41 C7 C31 106.54(12)
O2 C7 C21 108.41(12)
C41 C7 C21 111.65(13)
C31 C7 C21 114.60(13)
N1 C8 C9 113.12(14)
N1 C8 H8A 109.0
C9 C8 H8A 109.0
N1 C8 H8B 109.0
C9 C8 H8B 109.0
H8A C8 H8B 107.8
C10 C9 C8 125.48(16)
C10 C9 H9 117.3
C8 C9 H9 117.3
C9 C10 H10A 120.0
C9 C10 H10B 120.0
H10A C10 H10B 120.0
C16 C11 C12 118.54(15)
C16 C11 C2 118.39(14)
C12 C11 C2 123.05(15)
C13 C12 C11 120.63(16)
C13 C12 H12 119.7
C11 C12 H12 119.7
C14 C13 C12 119.09(15)
C14 C13 H13 120.5
C12 C13 H13 120.5
C15 C14 C13 121.70(15)
C15 C14 Br1 118.85(13)
C13 C14 Br1 119.45(12)
C14 C15 C16 118.46(15)
C14 C15 H15 120.8
C16 C15 H15 120.8
C15 C16 C11 121.57(15)
C15 C16 H16 119.2
C11 C16 H16 119.2
C26 C21 C22 118.66(16)
C26 C21 C7 122.64(15)
C22 C21 C7 118.26(15)
C23 C22 C21 120.58(17)
C23 C22 H22 119.7
C21 C22 H22 119.7
C24 C23 C22 120.33(17)
C24 C23 H23 119.8
C22 C23 H23 119.8
C25 C24 C23 119.44(17)
C25 C24 H24 120.3
C23 C24 H24 120.3
C24 C25 C26 120.44(18)
C24 C25 H25 119.8
C26 C25 H25 119.8
C21 C26 C25 120.55(17)
C21 C26 H26 119.7
C25 C26 H26 119.7
C36 C31 C32 118.08(14)
C36 C31 C7 119.76(14)
C32 C31 C7 121.92(14)
C33 C32 C31 121.15(15)
C33 C32 H32 119.4
C31 C32 H32 119.4
C34 C33 C32 119.99(15)
C34 C33 H33 120.0
C32 C33 H33 120.0
C35 C34 C33 119.45(15)
C35 C34 H34 120.3
C33 C34 H34 120.3
C34 C35 C36 120.54(15)
C34 C35 H35 119.7
C36 C35 H35 119.7
C35 C36 C31 120.78(15)
C35 C36 H36 119.6
C31 C36 H36 119.6
C46 C41 C42 118.56(15)
C46 C41 C7 121.56(14)
C42 C41 C7 119.86(15)
C43 C42 C41 120.59(17)
C43 C42 H42 119.7
C41 C42 H42 119.7
C44 C43 C42 120.53(17)
C44 C43 H43 119.7
C42 C43 H43 119.7
C45 C44 C43 119.57(17)
C45 C44 H44 120.2
C43 C44 H44 120.2
C44 C45 C46 120.08(18)
C44 C45 H45 120.0
C46 C45 H45 120.0
C41 C46 C45 120.67(16)
C41 C46 H46 119.7
C45 C46 H46 119.7

loop_
_geom_bond_atom_site_label_1
_geom_bond_atom_site_label_2
_geom_bond_distance
Br1 C14 1.9124(16)
O1 C4 1.4202(19)
O1 H1 0.803(16)
O2 C6 1.4257(19)
O2 C7 1.4473(18)
N1 C8 1.460(2)
N1 C1 1.472(2)
N1 C3 1.4967(19)
N2 C5 1.136(2)
C1 C5 1.481(2)
C1 C4 1.531(2)
C1 C2 1.577(2)
C2 C11 1.513(2)
C2 C3 1.555(2)
C2 H2 1.0000
C3 C6 1.509(2)
C3 H3 1.0000
C4 H4A 0.9900
C4 H4B 0.9900
C6 H6A 0.9900
C6 H6B 0.9900
C7 C41 1.537(2)
C7 C31 1.540(2)
C7 C21 1.541(2)
C8 C9 1.498(2)
C8 H8A 0.9900
C8 H8B 0.9900
C9 C10 1.317(3)
C9 H9 0.9500
C10 H10A 0.9500
C10 H10B 0.9500
C11 C16 1.391(2)
C11 C12 1.395(2)
C12 C13 1.389(2)
C12 H12 0.9500
C13 C14 1.382(2)
C13 H13 0.9500
C14 C15 1.381(2)
C15 C16 1.385(2)
C15 H15 0.9500
C16 H16 0.9500
C21 C26 1.392(2)
C21 C22 1.394(2)
C22 C23 1.391(3)
C22 H22 0.9500
C23 C24 1.388(3)
C23 H23 0.9500
C24 C25 1.381(3)
C24 H24 0.9500
C25 C26 1.393(2)
C25 H25 0.9500
C26 H26 0.9500
C31 C36 1.392(2)
C31 C32 1.396(2)
C32 C33 1.389(2)
C32 H32 0.9500
C33 C34 1.389(2)
C33 H33 0.9500
C34 C35 1.380(2)
C34 H34 0.9500
C35 C36 1.391(2)
C35 H35 0.9500
C36 H36 0.9500
C41 C46 1.387(2)
C41 C42 1.394(2)
C42 C43 1.388(3)
C42 H42 0.9500
C43 C44 1.381(3)
C43 H43 0.9500
C44 C45 1.380(3)
C44 H44 0.9500
C45 C46 1.401(2)
C45 H45 0.9500
C46 H46 0.9500

loop_
_geom_hbond_atom_site_label_D
_geom_hbond_atom_site_label_H
_geom_hbond_atom_site_label_A
_geom_hbond_distance_DH
_geom_hbond_distance_HA
_geom_hbond_distance_DA
_geom_hbond_angle_DHA
_geom_hbond_site_symmetry_A
O1 H1 N2 0.803(16) 2.082(17) 2.8375(19) 157(2) 4_466
